data_7700180
loop_
_publ_author_name
'Wagner, Hanna E.'
'Hohnstein, Silvia'
'Schu\&smann, Max G'
'Steppe, Lukas A.'
'Breher, Frank'

_publ_section_title
;
 Phosphine-functionalised tris(pyrazolyl)methane ligands and their mono-
 and heterobimetallic complexes.
;
_journal_issue 41
_journal_name_full 'Dalton transactions (Cambridge, England : 2003)'
_journal_page_first 15397
_journal_page_last 15407
_journal_paper_doi 10.1039/c9dt02057h
_journal_volume 48
_journal_year 2019
_chemical_formula_moiety 'C19 H27 Cl N6 O P Rh'
_chemical_formula_sum 'C19 H27 Cl N6 O P Rh'
_chemical_formula_weight 524.79
_space_group_crystal_system monoclinic
_space_group_IT_number 14
_space_group_name_Hall '-P 2ybc'
_space_group_name_H-M_alt 'P 1 21/c 1'
_symmetry_space_group_name_Hall '-P 2ybc'
_symmetry_space_group_name_H-M 'P 1 21/c 1'
_atom_sites_solution_hydrogens geom
_atom_sites_solution_primary dual
_audit_creation_date 2019-05-14
_audit_creation_method
;
Olex2 1.2
(compiled 2018.05.29 svn.r3508 for OlexSys, GUI svn.r5506)
;
_audit_update_record
;
2019-05-14 deposited with the CCDC.    2019-06-05 downloaded from the CCDC.
;
_cell_angle_alpha 90
_cell_angle_beta 110.01(3)
_cell_angle_gamma 90
_cell_formula_units_Z 4
_cell_length_a 17.969(4)
_cell_length_b 8.9300(18)
_cell_length_c 15.408(3)
_cell_measurement_reflns_used 17457
_cell_measurement_temperature 200
_cell_measurement_theta_max 29.57
_cell_measurement_theta_min 1.51
_cell_volume 2323.2(9)
_computing_molecular_graphics 'Olex2 (Dolomanov et al., 2009)'
_computing_publication_material 'Olex2 (Dolomanov et al., 2009)'
_computing_structure_refinement 'ShelXL (Sheldrick, 2015)'
_computing_structure_solution 'ShelXT (Sheldrick, 2015)'
_diffrn_ambient_temperature 200
_diffrn_measured_fraction_theta_full 1.000
_diffrn_measured_fraction_theta_max 1.000
_diffrn_measurement_device_type 'Stoe IPDS II'
_diffrn_measurement_method '\w scans'
_diffrn_radiation_monochromator graphite
_diffrn_radiation_type MoK\a
_diffrn_radiation_wavelength 0.71073
_diffrn_reflns_av_R_equivalents 0.1361
_diffrn_reflns_av_unetI/netI 0.0904
_diffrn_reflns_Laue_measured_fraction_full 1.000
_diffrn_reflns_Laue_measured_fraction_max 1.000
_diffrn_reflns_limit_h_max 22
_diffrn_reflns_limit_h_min -22
_diffrn_reflns_limit_k_max 9
_diffrn_reflns_limit_k_min -11
_diffrn_reflns_limit_l_max 19
_diffrn_reflns_limit_l_min -18
_diffrn_reflns_number 14865
_diffrn_reflns_point_group_measured_fraction_full 1.000
_diffrn_reflns_point_group_measured_fraction_max 1.000
_diffrn_reflns_theta_full 25.242
_diffrn_reflns_theta_max 25.999
_diffrn_reflns_theta_min 2.413
_exptl_absorpt_coefficient_mu 0.941
_exptl_absorpt_correction_T_max 0.7037
_exptl_absorpt_correction_T_min 0.2181
_exptl_absorpt_correction_type numerical
_exptl_absorpt_process_details
'Stoe & Cie, X-RED, version 1.28b: Program for data reduction and absorptioncorrection, Stoe &CieGmbH, Darmatadt, Germany, 2005.'
_exptl_crystal_colour 'clear yellow'
_exptl_crystal_colour_lustre clear
_exptl_crystal_colour_primary yellow
_exptl_crystal_density_diffrn 1.500
_exptl_crystal_description irregular
_exptl_crystal_F_000 1072
_exptl_crystal_size_max 0.5
_exptl_crystal_size_mid 0.5
_exptl_crystal_size_min 0.4
_refine_diff_density_max 0.925
_refine_diff_density_min -1.167
_refine_diff_density_rms 0.119
_refine_ls_extinction_coef 0.0042(8)
_refine_ls_extinction_expression Fc^*^=kFc[1+0.001xFc^2^\l^3^/sin(2\q)]^-1/4^
_refine_ls_extinction_method 'SHELXL-2018/1 (Sheldrick 2018)'
_refine_ls_goodness_of_fit_ref 1.040
_refine_ls_hydrogen_treatment constr
_refine_ls_matrix_type full
_refine_ls_number_parameters 265
_refine_ls_number_reflns 4548
_refine_ls_number_restraints 0
_refine_ls_restrained_S_all 1.040
_refine_ls_R_factor_all 0.0707
_refine_ls_R_factor_gt 0.0565
_refine_ls_shift/su_max 0.001
_refine_ls_shift/su_mean 0.000
_refine_ls_structure_factor_coef Fsqd
_refine_ls_weighting_details 'w=1/[\s^2^(Fo^2^)+(0.0892P)^2^+0.9198P] where P=(Fo^2^+2Fc^2^)/3'
_refine_ls_weighting_scheme calc
_refine_ls_wR_factor_gt 0.1446
_refine_ls_wR_factor_ref 0.1632
_reflns_Friedel_coverage 0.000
_reflns_number_gt 3550
_reflns_number_total 4548
_reflns_threshold_expression 'I > 2\s(I)'
_cod_data_source_file c9dt02057h2.cif
_cod_data_source_block hw_a_CCDC4
_cod_depositor_comments 'Adding full bibliography for 7700175--7700185.cif.'
_cod_original_cell_volume 2323.1(9)
_cod_database_code 7700180
_shelx_shelxl_version_number 2018/1
_shelx_space_group_comment
;
The symmetry employed for this shelxl refinement is uniquely defined
by the following loop, which should always be used as a source of
symmetry information in preference to the above space-group names.
They are only intended as comments.
;
_olex2_refinement_description
;
1. Fixed Uiso
 At 1.2 times of:
  All C(H) groups, All C(H,H) groups
 At 1.5 times of:
  All C(H,H,H) groups
2.a Secondary CH2 refined with riding coordinates:
 C201(H20A,H20B), C100(H10A,H10B), C202(H20C,H20D), C200(H20E,H20F), C101(H10C,
 H10D), C102(H10E,H10F)
2.b Aromatic/amide H refined with riding coordinates:
 C12(H12), C10(H10), C11(H11), C30(H30), C20(H20), C22(H22), C31(H31),
 C21(H21), C32(H32)
2.c Idealised Me refined as rotating group:
 C203(H20G,H20H,H20I), C103(H10G,H10H,H10I)
;
_olex2_diffrn_ambient_temperature_device 'Oxford Cryosystems'
_olex2_exptl_crystal_mounting_method 'The crystal was mounted on a glass fibre in perfluoroether oil'
_olex2_submission_original_sample_id SH167
_olex2_submission_special_instructions 'No special instructions were received'

loop_
_space_group_symop_operation_xyz
'x, y, z'
'-x, y+1/2, -z+1/2'
'-x, -y, -z'
'x, -y-1/2, z-1/2'

loop_
_atom_site_label
_atom_site_type_symbol
_atom_site_fract_x
_atom_site_fract_y
_atom_site_fract_z
_atom_site_U_iso_or_equiv
_atom_site_adp_type
_atom_site_occupancy
_atom_site_site_symmetry_order
_atom_site_calc_flag
_atom_site_refinement_flags_posn
Rh1 Rh 0.67891(2) 0.50603(3) 0.21904(2) 0.04314(18) Uani 1 1 d .
P1 P 0.75302(6) 0.62278(14) 0.34378(7) 0.0474(3) Uani 1 1 d .
Cl1 Cl 0.58973(6) 0.42685(14) 0.07526(7) 0.0575(3) Uani 1 1 d .
N11 N 0.59486(19) 0.6586(4) 0.2306(2) 0.0449(7) Uani 1 1 d .
N20 N 0.6641(2) 0.6307(4) 0.4622(2) 0.0474(8) Uani 1 1 d .
N10 N 0.60450(19) 0.7301(4) 0.3121(2) 0.0467(8) Uani 1 1 d .
N30 N 0.7037(2) 0.8643(4) 0.4266(3) 0.0549(9) Uani 1 1 d .
N21 N 0.6591(3) 0.4807(4) 0.4516(3) 0.0631(11) Uani 1 1 d .
O1 O 0.7975(3) 0.2875(5) 0.2064(3) 0.0990(15) Uani 1 1 d .
C1 C 0.6780(2) 0.7170(5) 0.3904(3) 0.0466(9) Uani 1 1 d .
N31 N 0.7680(3) 0.8722(5) 0.5049(3) 0.0691(12) Uani 1 1 d .
C12 C 0.5206(2) 0.6869(5) 0.1777(3) 0.0533(10) Uani 1 1 d .
H12 H 0.497633 0.653512 0.117237 0.064 Uiso 1 1 calc R
C10 C 0.5362(3) 0.7955(5) 0.3094(3) 0.0567(11) Uani 1 1 d .
H10 H 0.527599 0.847416 0.357482 0.068 Uiso 1 1 calc R
C11 C 0.4817(3) 0.7719(5) 0.2235(4) 0.0601(11) Uani 1 1 d .
H11 H 0.429670 0.805776 0.200872 0.072 Uiso 1 1 calc R
C30 C 0.6817(4) 0.9999(5) 0.3868(5) 0.0659(15) Uani 1 1 d .
H30 H 0.640846 1.020061 0.331709 0.079 Uiso 1 1 calc R
C201 C 0.8690(3) 0.4078(5) 0.4286(3) 0.0566(11) Uani 1 1 d .
H20A H 0.828880 0.334937 0.396923 0.068 Uiso 1 1 calc R
H20B H 0.898187 0.432927 0.387984 0.068 Uiso 1 1 calc R
C100 C 0.7998(3) 0.7866(6) 0.3133(3) 0.0630(12) Uani 1 1 d .
H10A H 0.759113 0.849141 0.271311 0.076 Uiso 1 1 calc R
H10B H 0.825705 0.844447 0.368675 0.076 Uiso 1 1 calc R
C202 C 0.9254(3) 0.3371(6) 0.5157(4) 0.0685(13) Uani 1 1 d .
H20C H 0.966519 0.408601 0.546803 0.082 Uiso 1 1 calc R
H20D H 0.896711 0.313148 0.556999 0.082 Uiso 1 1 calc R
C200 C 0.8283(3) 0.5480(7) 0.4460(3) 0.0638(12) Uani 1 1 d .
H20E H 0.868117 0.624596 0.471559 0.077 Uiso 1 1 calc R
H20F H 0.804068 0.525479 0.491817 0.077 Uiso 1 1 calc R
C20 C 0.6383(3) 0.6768(6) 0.5306(4) 0.0687(14) Uani 1 1 d .
H20 H 0.635356 0.775155 0.549067 0.082 Uiso 1 1 calc R
C2 C 0.7521(3) 0.3725(6) 0.2132(3) 0.0641(12) Uani 1 1 d .
C203 C 0.9631(4) 0.1969(7) 0.4958(4) 0.0839(16) Uani 1 1 d .
H20G H 0.922945 0.132653 0.456218 0.126 Uiso 1 1 calc GR
H20H H 0.990349 0.145864 0.552673 0.126 Uiso 1 1 calc GR
H20I H 1.000217 0.222810 0.465802 0.126 Uiso 1 1 calc GR
C22 C 0.6316(4) 0.4354(6) 0.5165(4) 0.0755(15) Uani 1 1 d .
H22 H 0.622637 0.335584 0.526902 0.091 Uiso 1 1 calc R
C101 C 0.8600(3) 0.7469(7) 0.2684(4) 0.0739(14) Uani 1 1 d .
H10C H 0.834584 0.685077 0.214614 0.089 Uiso 1 1 calc R
H10D H 0.901859 0.688059 0.311478 0.089 Uiso 1 1 calc R
C31 C 0.7314(4) 1.0999(7) 0.4435(5) 0.088(2) Uani 1 1 d .
H31 H 0.731027 1.203290 0.436298 0.105 Uiso 1 1 calc R
C102 C 0.8963(4) 0.8827(8) 0.2390(4) 0.0913(19) Uani 1 1 d .
H10E H 0.855752 0.933865 0.189566 0.110 Uiso 1 1 calc R
H10F H 0.915287 0.951366 0.290730 0.110 Uiso 1 1 calc R
C21 C 0.6178(4) 0.5531(7) 0.5669(4) 0.0799(16) Uani 1 1 d .
H21 H 0.598401 0.547940 0.615636 0.096 Uiso 1 1 calc R
C32 C 0.7824(5) 1.0174(7) 0.5137(6) 0.087(2) Uani 1 1 d .
H32 H 0.823073 1.059348 0.562607 0.105 Uiso 1 1 calc R
C103 C 0.9625(5) 0.8435(12) 0.2073(6) 0.137(3) Uani 1 1 d .
H10G H 0.945076 0.769901 0.159152 0.205 Uiso 1 1 calc GR
H10H H 1.005409 0.803498 0.258076 0.205 Uiso 1 1 calc GR
H10I H 0.979955 0.931478 0.184103 0.205 Uiso 1 1 calc GR

loop_
_atom_site_aniso_label
_atom_site_aniso_U_11
_atom_site_aniso_U_22
_atom_site_aniso_U_33
_atom_site_aniso_U_23
_atom_site_aniso_U_13
_atom_site_aniso_U_12
Rh1 0.0461(3) 0.0433(3) 0.0423(3) -0.00363(12) 0.01795(17) 0.00379(11)
P1 0.0464(6) 0.0522(6) 0.0455(6) -0.0057(5) 0.0181(4) 0.0011(4)
Cl1 0.0567(6) 0.0618(7) 0.0522(6) -0.0153(5) 0.0163(5) 0.0000(5)
N11 0.0502(18) 0.0396(18) 0.0466(18) -0.0051(15) 0.0189(15) 0.0010(14)
N20 0.063(2) 0.0408(18) 0.0464(18) -0.0046(15) 0.0283(16) -0.0053(15)
N10 0.0511(18) 0.0458(19) 0.0486(17) -0.0045(16) 0.0239(15) 0.0041(14)
N30 0.072(2) 0.043(2) 0.059(2) -0.0060(18) 0.0345(19) -0.0098(17)
N21 0.097(3) 0.040(2) 0.058(2) -0.0050(18) 0.034(2) -0.0069(19)
O1 0.105(3) 0.108(3) 0.077(2) -0.011(2) 0.024(2) 0.064(3)
C1 0.059(2) 0.040(2) 0.045(2) -0.0048(18) 0.0233(18) -0.0047(17)
N31 0.083(3) 0.070(3) 0.057(2) -0.016(2) 0.027(2) -0.025(2)
C12 0.047(2) 0.054(3) 0.057(2) 0.005(2) 0.0161(19) 0.0057(18)
C10 0.054(2) 0.054(3) 0.069(3) -0.006(2) 0.030(2) 0.007(2)
C11 0.052(2) 0.053(3) 0.079(3) 0.005(2) 0.026(2) 0.013(2)
C30 0.080(4) 0.044(3) 0.091(4) 0.005(2) 0.051(3) 0.000(2)
C201 0.053(2) 0.059(3) 0.057(2) 0.002(2) 0.0171(19) -0.001(2)
C100 0.064(3) 0.068(3) 0.065(3) -0.011(2) 0.032(2) -0.011(2)
C202 0.058(3) 0.066(3) 0.071(3) 0.004(3) 0.009(2) -0.003(2)
C200 0.059(3) 0.074(3) 0.053(3) -0.004(3) 0.012(2) 0.010(2)
C20 0.104(4) 0.052(3) 0.069(3) -0.007(3) 0.054(3) -0.005(3)
C2 0.066(3) 0.074(3) 0.049(2) -0.004(2) 0.016(2) 0.012(2)
C203 0.080(4) 0.075(4) 0.090(4) 0.009(3) 0.020(3) 0.011(3)
C22 0.118(5) 0.048(3) 0.069(3) 0.001(3) 0.042(3) -0.016(3)
C101 0.071(3) 0.089(4) 0.070(3) 0.002(3) 0.034(3) -0.001(3)
C31 0.121(5) 0.042(3) 0.132(6) -0.014(4) 0.084(5) -0.017(3)
C102 0.094(4) 0.104(5) 0.086(4) 0.018(4) 0.044(3) -0.010(4)
C21 0.113(5) 0.071(4) 0.079(4) 0.005(3) 0.063(4) -0.008(3)
C32 0.104(5) 0.069(4) 0.112(5) -0.041(4) 0.067(5) -0.040(3)
C103 0.118(6) 0.179(10) 0.140(7) 0.044(7) 0.079(6) 0.013(6)

loop_
_atom_type_symbol
_atom_type_description
_atom_type_scat_dispersion_real
_atom_type_scat_dispersion_imag
_atom_type_scat_source
C C 0.0033 0.0016 'International Tables Vol C Tables 4.2.6.8 and 6.1.1.4'
H H 0.0000 0.0000 'International Tables Vol C Tables 4.2.6.8 and 6.1.1.4'
Cl Cl 0.1484 0.1585 'International Tables Vol C Tables 4.2.6.8 and 6.1.1.4'
N N 0.0061 0.0033 'International Tables Vol C Tables 4.2.6.8 and 6.1.1.4'
O O 0.0106 0.0060 'International Tables Vol C Tables 4.2.6.8 and 6.1.1.4'
P P 0.1023 0.0942 'International Tables Vol C Tables 4.2.6.8 and 6.1.1.4'
Rh Rh -1.1178 0.9187 'International Tables Vol C Tables 4.2.6.8 and 6.1.1.4'

loop_
_geom_angle_atom_site_label_1
_geom_angle_atom_site_label_2
_geom_angle_atom_site_label_3
_geom_angle
P1 Rh1 Cl1 168.96(5)
N11 Rh1 P1 81.67(10)
N11 Rh1 Cl1 89.81(10)
C2 Rh1 P1 97.12(17)
C2 Rh1 Cl1 91.59(16)
C2 Rh1 N11 178.03(17)
C1 P1 Rh1 104.02(13)
C100 P1 Rh1 110.50(16)
C100 P1 C1 100.9(2)
C200 P1 Rh1 129.38(19)
C200 P1 C1 104.3(2)
C200 P1 C100 104.2(3)
N10 N11 Rh1 121.1(3)
C12 N11 Rh1 132.6(3)
C12 N11 N10 105.0(3)
N21 N20 C1 117.4(3)
N21 N20 C20 111.8(4)
C20 N20 C1 129.2(4)
N11 N10 C1 121.1(3)
C10 N10 N11 110.3(3)
C10 N10 C1 128.2(3)
N31 N30 C1 117.0(4)
C30 N30 C1 129.4(5)
C30 N30 N31 112.6(5)
C22 N21 N20 103.8(4)
N20 C1 P1 112.4(3)
N20 C1 N10 109.4(3)
N20 C1 N30 107.9(3)
N10 C1 P1 106.2(2)
N30 C1 P1 111.7(3)
N30 C1 N10 109.0(4)
C32 N31 N30 102.7(6)
N11 C12 C11 111.7(4)
N10 C10 C11 107.8(4)
C10 C11 C12 105.1(4)
C31 C30 N30 105.8(6)
C202 C201 C200 113.8(4)
C101 C100 P1 113.2(4)
C203 C202 C201 112.2(4)
C201 C200 P1 114.3(3)
C21 C20 N20 106.8(5)
O1 C2 Rh1 177.8(4)
N21 C22 C21 112.3(5)
C100 C101 C102 113.4(5)
C30 C31 C32 105.8(5)
C103 C102 C101 112.8(6)
C20 C21 C22 105.2(4)
N31 C32 C31 113.1(6)

loop_
_geom_bond_atom_site_label_1
_geom_bond_atom_site_label_2
_geom_bond_distance
Rh1 P1 2.1914(13)
Rh1 Cl1 2.3550(14)
Rh1 N11 2.086(3)
Rh1 C2 1.801(5)
P1 C1 1.924(4)
P1 C100 1.827(5)
P1 C200 1.816(5)
N11 N10 1.367(4)
N11 C12 1.328(5)
N20 N21 1.349(5)
N20 C1 1.439(5)
N20 C20 1.353(5)
N10 C1 1.457(5)
N10 C10 1.347(5)
N30 C1 1.442(5)
N30 N31 1.356(6)
N30 C30 1.354(6)
N21 C22 1.320(6)
O1 C2 1.145(6)
N31 C32 1.320(7)
C12 C11 1.378(6)
C10 C11 1.367(7)
C30 C31 1.350(9)
C201 C202 1.516(7)
C201 C200 1.519(7)
C100 C101 1.511(6)
C202 C203 1.504(7)
C20 C21 1.346(7)
C22 C21 1.380(8)
C101 C102 1.519(8)
C31 C32 1.369(11)
C102 C103 1.473(8)
